data_4502818
loop_
_publ_author_name
'Bhattacharya, Suman'
'Saha, Binoy K.'

_publ_section_title
;
 Isostructurality in the Guest Free Forms and in the Clathrates of
 1,3,5-Triethyl-2,4,6-tris(4-halophenoxy)methylbenzenes
;
_journal_issue 1
_journal_name_full 'Crystal Growth &amp; Design'
_journal_page_first 169
_journal_paper_doi 10.1021/cg2009144
_journal_volume 12
_journal_year 2012
_chemical_formula_moiety 'C33 H33 F3 O3'
_chemical_formula_sum 'C33 H33 F3 O3'
_chemical_formula_weight 534.59
_chemical_name_common 1F
_chemical_name_systematic
;
1,3,5-triethyl-2,4,6-tris(4-fluorophenoxy)methylbenzene
;
_space_group_crystal_system monoclinic
_space_group_IT_number 14
_space_group_name_Hall '-P 2yn'
_space_group_name_H-M_alt 'P 1 21/n 1'
_symmetry_space_group_name_Hall '-P 2yn'
_symmetry_space_group_name_H-M 'P 1 21/n 1'
_atom_sites_solution_hydrogens geom
_atom_sites_solution_primary direct
_atom_sites_solution_secondary difmap
_audit_creation_date 2011-09-21
_audit_creation_method
;
  Olex2 1.1
  (compiled 2011.08.18 svn.r1932, GUI svn.r3819)
;
_cell_angle_alpha 90.00
_cell_angle_beta 104.84(4)
_cell_angle_gamma 90.00
_cell_formula_units_Z 4
_cell_length_a 10.757(5)
_cell_length_b 18.021(7)
_cell_length_c 14.908(5)
_cell_measurement_reflns_used 911
_cell_measurement_temperature 298(2)
_cell_measurement_theta_max 29.3615
_cell_measurement_theta_min 2.6606
_cell_volume 2794(2)
_computing_cell_refinement
;
CrysAlisPro, Oxford Diffraction Ltd.,
Version 1.171.33.66 (release 28-04-2010 CrysAlis171 .NET)
(compiled Apr 28 2010,14:27:37)
;
_computing_data_collection
;
CrysAlisPro, Oxford Diffraction Ltd.,
Version 1.171.33.66 (release 28-04-2010 CrysAlis171 .NET)
(compiled Apr 28 2010,14:27:37)
;
_computing_data_reduction
;
CrysAlisPro, Oxford Diffraction Ltd.,
Version 1.171.33.66 (release 28-04-2010 CrysAlis171 .NET)
(compiled Apr 28 2010,14:27:37)
;
_computing_molecular_graphics
;
O. V. Dolomanov, L. J. Bourhis, R. J. Gildea, J. A. K. Howard and H. Puschmann,
OLEX2: a complete structure solution, refinement and analysis program.
J. Appl. Cryst. (2009). 42, 339-341.
;
_computing_publication_material
;
O. V. Dolomanov, L. J. Bourhis, R. J. Gildea, J. A. K. Howard and H. Puschmann,
OLEX2: a complete structure solution, refinement and analysis program.
J. Appl. Cryst. (2009). 42, 339-341.
;
_computing_structure_refinement
;
XL, G.M. Sheldrick, Acta Cryst.
(2008). A64, 112-122
;
_computing_structure_solution 'SHELXS-97 (Sheldrick, 1990)'
_diffrn_ambient_temperature 298(2)
_diffrn_detector_area_resol_mean 15.9821
_diffrn_measured_fraction_theta_full 0.956
_diffrn_measured_fraction_theta_max 0.790
_diffrn_measurement_details
;
  1 omega   60.00   89.00   1.0000   20.0000
omega____ theta____ kappa____ phi______ frames
    -       18.9022   37.0000  -30.0000 29

  2 omega   38.00   73.00   1.0000   20.0000
omega____ theta____ kappa____ phi______ frames
    -       18.9022  179.0000    0.0000 35

  3 omega   -2.00   87.00   1.0000   20.0000
omega____ theta____ kappa____ phi______ frames
    -       18.9022   77.0000 -180.0000 89

  4 omega   28.00   76.00   1.0000   20.0000
omega____ theta____ kappa____ phi______ frames
    -       18.9022 -153.0000  112.0000 48
;
_diffrn_measurement_device_type 'Xcalibur, Eos'
_diffrn_measurement_method '\w scans'
_diffrn_orient_matrix_UB_11 0.0169260000
_diffrn_orient_matrix_UB_12 -0.0242396000
_diffrn_orient_matrix_UB_13 0.0386177000
_diffrn_orient_matrix_UB_21 -0.0090571000
_diffrn_orient_matrix_UB_22 -0.0310034000
_diffrn_orient_matrix_UB_23 -0.0303651000
_diffrn_orient_matrix_UB_31 0.0654900000
_diffrn_orient_matrix_UB_32 0.0019759000
_diffrn_orient_matrix_UB_33 -0.0010796000
_diffrn_radiation_monochromator graphite
_diffrn_radiation_type 'Mo K\a'
_diffrn_radiation_wavelength 0.7107
_diffrn_reflns_av_R_equivalents 0.1945
_diffrn_reflns_av_unetI/netI 0.6860
_diffrn_reflns_limit_h_max 12
_diffrn_reflns_limit_h_min -14
_diffrn_reflns_limit_k_max 24
_diffrn_reflns_limit_k_min -22
_diffrn_reflns_limit_l_max 20
_diffrn_reflns_limit_l_min -20
_diffrn_reflns_number 11631
_diffrn_reflns_theta_full 25.00
_diffrn_reflns_theta_max 29.43
_diffrn_reflns_theta_min 2.67
_diffrn_source 'Enhance (Mo) X-ray Source'
_exptl_absorpt_coefficient_mu 0.093
_exptl_absorpt_correction_T_max 0.983
_exptl_absorpt_correction_T_min 0.972
_exptl_absorpt_correction_type multi-scan
_exptl_absorpt_process_details
;
CrysAlisPro, Oxford Diffraction Ltd.,
Version 1.171.33.66 (release 28-04-2010 CrysAlis171 .NET)
(compiled Apr 28 2010,14:27:37)
Empirical absorption correction using spherical harmonics,
 implemented in SCALE3 ABSPACK scaling algorithm.
;
_exptl_crystal_colour colorless
_exptl_crystal_density_diffrn 1.271
_exptl_crystal_density_method 'not measured'
_exptl_crystal_description needle
_exptl_crystal_F_000 1128
_exptl_crystal_size_max 0.30
_exptl_crystal_size_mid 0.25
_exptl_crystal_size_min 0.18
_refine_diff_density_max 0.187
_refine_diff_density_min -0.186
_refine_diff_density_rms 0.045
_refine_ls_extinction_method none
_refine_ls_goodness_of_fit_ref 0.774
_refine_ls_hydrogen_treatment constr
_refine_ls_matrix_type full
_refine_ls_number_parameters 355
_refine_ls_number_reflns 7723
_refine_ls_number_restraints 0
_refine_ls_restrained_S_all 0.774
_refine_ls_R_factor_all 0.4421
_refine_ls_R_factor_gt 0.0885
_refine_ls_shift/su_max 0.001
_refine_ls_shift/su_mean 0.000
_refine_ls_structure_factor_coef Fsqd
_refine_ls_weighting_details 'calc w=1/[\s^2^(Fo^2^)+(0.0145P)^2^+0.0000P] where P=(Fo^2^+2Fc^2^)/3'
_refine_ls_weighting_scheme calc
_refine_ls_wR_factor_gt 0.0683
_refine_ls_wR_factor_ref 0.1154
_reflns_number_gt 1033
_reflns_number_total 7723
_reflns_threshold_expression >2sigma(I)
_cod_data_source_file cg2009144_si_001.cif
_cod_data_source_block 1F
_cod_database_code 4502818

loop_
_space_group_symop_id
_space_group_symop_operation_xyz
1 'x, y, z'
2 '-x+1/2, y+1/2, -z+1/2'
3 '-x, -y, -z'
4 'x-1/2, -y-1/2, z-1/2'

loop_
_atom_site_label
_atom_site_type_symbol
_atom_site_fract_x
_atom_site_fract_y
_atom_site_fract_z
_atom_site_U_iso_or_equiv
_atom_site_adp_type
_atom_site_occupancy
_atom_site_symmetry_multiplicity
_atom_site_calc_flag
_atom_site_refinement_flags
O1 O 0.1933(4) 0.0388(2) 0.0525(3) 0.0571(15) Uani 1 1 d .
O2 O 0.5094(4) -0.2258(3) -0.0753(3) 0.0608(16) Uani 1 1 d .
F3 F 0.4846(4) 0.2224(2) -0.5765(2) 0.0801(14) Uani 1 1 d .
O3 O 0.4387(4) 0.0543(3) -0.2841(3) 0.0640(16) Uani 1 1 d .
C5 C 0.3272(6) -0.0188(4) -0.1970(5) 0.041(2) Uani 1 1 d .
C3 C 0.3594(6) -0.1275(4) -0.1009(5) 0.040(2) Uani 1 1 d .
C6 C 0.3160(5) 0.0268(4) -0.1226(5) 0.0369(19) Uani 1 1 d .
F1 F 0.0636(4) 0.1873(2) 0.3319(2) 0.0957(16) Uani 1 1 d .
C7 C 0.3213(6) 0.0401(3) 0.0438(4) 0.057(2) Uani 1 1 d .
H7A H 0.3794 0.0217 0.1003 0.068 Uiso 1 1 calc R
H7B H 0.3459 0.0906 0.0337 0.068 Uiso 1 1 calc R
C4 C 0.3523(6) -0.0941(4) -0.1868(5) 0.046(2) Uani 1 1 d .
F2 F 0.6607(4) -0.5105(2) -0.1034(3) 0.149(3) Uani 1 1 d .
C2 C 0.3496(6) -0.0831(4) -0.0254(4) 0.039(2) Uani 1 1 d .
C33 C 0.4831(6) 0.1673(5) -0.3460(5) 0.067(3) Uani 1 1 d .
H33 H 0.5011 0.1874 -0.2866 0.081 Uiso 1 1 calc R
C22 C 0.5394(8) -0.2983(4) -0.0805(5) 0.050(2) Uani 1 1 d .
C17 C 0.2540(6) 0.1230(4) 0.1820(4) 0.047(2) Uani 1 1 d .
H17 H 0.3366 0.1284 0.1743 0.056 Uiso 1 1 calc R
C13 C 0.2452(5) -0.1692(3) -0.3303(3) 0.068(2) Uani 1 1 d .
H13A H 0.2634 -0.2000 -0.3779 0.102 Uiso 1 1 calc R
H13B H 0.1937 -0.1277 -0.3583 0.102 Uiso 1 1 calc R
H13C H 0.1993 -0.1975 -0.2946 0.102 Uiso 1 1 calc R
C28 C 0.4418(7) 0.0955(5) -0.3596(5) 0.053(2) Uani 1 1 d .
C16 C 0.1668(8) 0.0771(4) 0.1240(5) 0.041(2) Uani 1 1 d .
C1 C 0.3299(6) -0.0083(4) -0.0375(4) 0.039(2) Uani 1 1 d .
C9 C 0.3200(6) 0.0181(4) -0.2892(4) 0.062(2) Uani 1 1 d .
H9A H 0.3038 -0.0188 -0.3383 0.075 Uiso 1 1 calc R
H9B H 0.2503 0.0538 -0.3030 0.075 Uiso 1 1 calc R
C32 C 0.4988(6) 0.2108(4) -0.4189(6) 0.063(3) Uani 1 1 d .
H32 H 0.5288 0.2593 -0.4093 0.076 Uiso 1 1 calc R
C30 C 0.4246(7) 0.1112(5) -0.5203(5) 0.080(3) Uani 1 1 d .
H30 H 0.4030 0.0923 -0.5803 0.096 Uiso 1 1 calc R
C8 C 0.3745(6) -0.2096(3) -0.0910(4) 0.056(2) Uani 1 1 d .
H8A H 0.3432 -0.2269 -0.0391 0.068 Uiso 1 1 calc R
H8B H 0.3258 -0.2342 -0.1469 0.068 Uiso 1 1 calc R
C18 C 0.2179(8) 0.1606(4) 0.2510(5) 0.058(2) Uani 1 1 d .
H18 H 0.2754 0.1928 0.2895 0.069 Uiso 1 1 calc R
C31 C 0.4690(7) 0.1801(5) -0.5046(6) 0.057(2) Uani 1 1 d .
C12 C 0.3719(6) -0.1410(3) -0.2665(4) 0.059(2) Uani 1 1 d .
H12A H 0.4256 -0.1833 -0.2415 0.071 Uiso 1 1 calc R
H12B H 0.4171 -0.1119 -0.3028 0.071 Uiso 1 1 calc R
C14 C 0.2801(6) 0.1081(3) -0.1384(4) 0.062(2) Uani 1 1 d .
H14A H 0.3095 0.1262 -0.1907 0.075 Uiso 1 1 calc R
H14B H 0.3238 0.1363 -0.0840 0.075 Uiso 1 1 calc R
C26 C 0.7001(8) -0.3831(6) -0.1056(5) 0.094(3) Uani 1 1 d .
H26 H 0.7788 -0.3923 -0.1186 0.113 Uiso 1 1 calc R
C24 C 0.5044(8) -0.4288(5) -0.0786(6) 0.093(4) Uani 1 1 d .
H24 H 0.4518 -0.4689 -0.0743 0.111 Uiso 1 1 calc R
C29 C 0.4110(6) 0.0683(4) -0.4481(5) 0.070(3) Uani 1 1 d .
H29 H 0.3803 0.0200 -0.4592 0.084 Uiso 1 1 calc R
C25 C 0.6190(10) -0.4399(5) -0.0944(7) 0.086(4) Uani 1 1 d .
C23 C 0.4641(7) -0.3573(4) -0.0687(5) 0.063(3) Uani 1 1 d .
H23 H 0.3863 -0.3490 -0.0541 0.076 Uiso 1 1 calc R
C10 C 0.3641(6) -0.1198(3) 0.0685(4) 0.056(2) Uani 1 1 d .
H10A H 0.4182 -0.1633 0.0723 0.068 Uiso 1 1 calc R
H10B H 0.4073 -0.0856 0.1168 0.068 Uiso 1 1 calc R
C20 C 0.0101(7) 0.1058(4) 0.2066(5) 0.070(3) Uani 1 1 d .
H20 H -0.0715 0.1003 0.2162 0.084 Uiso 1 1 calc R
C21 C 0.0443(7) 0.0691(4) 0.1356(5) 0.056(2) Uani 1 1 d .
H21 H -0.0150 0.0389 0.0955 0.068 Uiso 1 1 calc R
C15 C 0.1360(6) 0.1209(3) -0.1572(4) 0.078(3) Uani 1 1 d .
H15A H 0.0923 0.0933 -0.2112 0.117 Uiso 1 1 calc R
H15B H 0.1179 0.1728 -0.1676 0.117 Uiso 1 1 calc R
H15C H 0.1069 0.1047 -0.1047 0.117 Uiso 1 1 calc R
C27 C 0.6573(8) -0.3116(4) -0.0964(5) 0.073(3) Uani 1 1 d .
H27 H 0.7100 -0.2717 -0.1012 0.088 Uiso 1 1 calc R
C19 C 0.1006(10) 0.1511(5) 0.2630(5) 0.064(3) Uani 1 1 d .
C11 C 0.2370(6) -0.1428(3) 0.0867(4) 0.081(3) Uani 1 1 d .
H11A H 0.1873 -0.1700 0.0344 0.121 Uiso 1 1 calc R
H11B H 0.1902 -0.0994 0.0962 0.121 Uiso 1 1 calc R
H11C H 0.2530 -0.1736 0.1410 0.121 Uiso 1 1 calc R

loop_
_atom_site_aniso_label
_atom_site_aniso_U_11
_atom_site_aniso_U_22
_atom_site_aniso_U_33
_atom_site_aniso_U_23
_atom_site_aniso_U_13
_atom_site_aniso_U_12
O1 0.052(4) 0.058(4) 0.066(3) -0.025(3) 0.024(3) -0.013(3)
O2 0.049(4) 0.031(3) 0.098(4) 0.008(3) 0.011(3) 0.003(3)
F3 0.098(4) 0.071(3) 0.078(3) 0.019(3) 0.035(2) -0.005(3)
O3 0.064(4) 0.084(5) 0.043(3) 0.012(3) 0.013(3) -0.019(3)
C5 0.028(5) 0.055(6) 0.040(5) 0.006(5) 0.008(4) -0.015(4)
C3 0.040(5) 0.027(5) 0.049(4) -0.007(5) 0.009(4) -0.003(4)
C6 0.024(5) 0.022(5) 0.064(5) -0.001(4) 0.010(4) 0.000(4)
F1 0.119(4) 0.099(4) 0.083(3) -0.036(3) 0.051(3) -0.002(3)
C7 0.055(6) 0.051(6) 0.066(5) -0.010(4) 0.019(4) 0.003(5)
C4 0.036(5) 0.055(6) 0.043(5) 0.003(5) 0.002(4) -0.009(4)
F2 0.127(4) 0.065(4) 0.212(5) -0.040(4) -0.034(4) 0.040(3)
C2 0.034(5) 0.038(5) 0.041(4) 0.014(5) 0.004(4) -0.008(4)
C33 0.081(7) 0.073(7) 0.051(5) -0.003(6) 0.023(5) -0.016(6)
C22 0.049(6) 0.036(6) 0.057(5) 0.014(5) -0.004(5) 0.004(5)
C17 0.054(6) 0.045(6) 0.044(4) -0.015(4) 0.020(4) -0.004(4)
C13 0.060(6) 0.078(6) 0.058(4) -0.037(5) -0.001(4) -0.001(4)
C28 0.057(6) 0.051(6) 0.053(5) -0.001(5) 0.016(5) -0.008(5)
C16 0.052(6) 0.029(5) 0.042(4) -0.003(4) 0.014(5) 0.005(4)
C1 0.046(5) 0.035(5) 0.041(5) -0.004(5) 0.018(4) -0.005(4)
C9 0.069(7) 0.067(7) 0.055(5) 0.010(5) 0.022(5) -0.007(5)
C32 0.078(6) 0.044(6) 0.065(5) -0.016(5) 0.014(5) -0.014(5)
C30 0.111(8) 0.076(8) 0.046(5) 0.009(6) 0.006(5) -0.026(6)
C8 0.040(5) 0.056(6) 0.070(5) 0.000(5) 0.007(4) 0.012(5)
C18 0.086(7) 0.031(5) 0.052(5) -0.023(4) 0.011(5) -0.004(5)
C31 0.073(7) 0.035(6) 0.072(7) 0.013(5) 0.032(5) 0.001(5)
C12 0.068(6) 0.057(6) 0.052(4) -0.002(4) 0.012(4) 0.009(4)
C14 0.070(6) 0.038(6) 0.084(5) 0.006(5) 0.029(5) 0.010(5)
C26 0.080(8) 0.078(8) 0.128(7) -0.015(8) 0.035(6) 0.011(7)
C24 0.070(8) 0.034(6) 0.142(8) -0.015(6) -0.031(7) 0.004(6)
C29 0.122(7) 0.043(6) 0.044(4) -0.008(5) 0.020(5) -0.024(5)
C25 0.076(9) 0.036(7) 0.122(8) -0.007(7) -0.019(8) 0.025(7)
C23 0.078(7) 0.015(5) 0.093(6) 0.018(5) 0.018(5) -0.002(5)
C10 0.076(7) 0.045(6) 0.050(4) -0.004(4) 0.019(4) 0.002(5)
C20 0.060(7) 0.084(7) 0.077(6) -0.014(5) 0.038(5) -0.011(5)
C21 0.049(6) 0.053(6) 0.067(5) -0.008(5) 0.014(5) -0.016(5)
C15 0.090(7) 0.032(6) 0.112(6) 0.002(4) 0.023(5) 0.017(5)
C27 0.059(7) 0.042(7) 0.114(7) 0.004(5) 0.014(6) 0.002(5)
C19 0.101(9) 0.051(7) 0.045(5) -0.001(5) 0.030(6) 0.003(6)
C11 0.087(7) 0.083(7) 0.080(5) 0.030(5) 0.036(5) 0.000(5)

loop_
_atom_type_symbol
_atom_type_description
_atom_type_scat_dispersion_real
_atom_type_scat_dispersion_imag
_atom_type_scat_source
C C 0.0033 0.0016 'International Tables Vol C Tables 4.2.6.8 and 6.1.1.4'
H H 0.0000 0.0000 'International Tables Vol C Tables 4.2.6.8 and 6.1.1.4'
O O 0.0106 0.0060 'International Tables Vol C Tables 4.2.6.8 and 6.1.1.4'
F F 0.0171 0.0103 'International Tables Vol C Tables 4.2.6.8 and 6.1.1.4'

loop_
_geom_angle_atom_site_label_1
_geom_angle_atom_site_label_2
_geom_angle_atom_site_label_3
_geom_angle
C16 O1 C7 117.8(5)
C22 O2 C8 115.5(6)
C28 O3 C9 114.9(5)
C6 C5 C9 117.6(7)
C4 C5 C6 122.6(7)
C4 C5 C9 119.6(7)
C4 C3 C2 119.3(7)
C4 C3 C8 119.7(7)
C2 C3 C8 120.9(7)
C5 C6 C14 120.7(7)
C1 C6 C5 116.1(7)
C1 C6 C14 123.0(7)
O1 C7 C1 108.9(5)
C5 C4 C3 119.0(8)
C5 C4 C12 121.5(7)
C3 C4 C12 119.5(7)
C3 C2 C10 118.6(7)
C1 C2 C3 119.7(7)
C1 C2 C10 121.7(7)
C28 C33 C32 121.4(8)
O2 C22 C23 125.7(9)
O2 C22 C27 115.1(8)
C27 C22 C23 119.3(8)
C18 C17 C16 119.4(7)
O3 C28 C33 118.2(8)
O3 C28 C29 123.6(8)
C33 C28 C29 118.1(8)
O1 C16 C17 123.5(7)
O1 C16 C21 116.4(8)
C17 C16 C21 120.2(7)
C6 C1 C7 117.0(7)
C2 C1 C6 123.0(7)
C2 C1 C7 120.0(7)
O3 C9 C5 108.6(5)
C31 C32 C33 117.5(7)
C31 C30 C29 119.8(8)
O2 C8 C3 107.2(5)
C19 C18 C17 119.9(8)
C32 C31 F3 117.9(8)
C30 C31 F3 119.7(8)
C30 C31 C32 122.4(8)
C4 C12 C13 113.0(5)
C6 C14 C15 112.5(5)
C25 C26 C27 116.1(9)
C25 C24 C23 119.4(9)
C30 C29 C28 120.7(7)
F2 C25 C26 116.4(10)
C24 C25 F2 120.0(10)
C24 C25 C26 123.6(10)
C22 C23 C24 119.8(8)
C11 C10 C2 113.5(5)
C21 C20 C19 117.9(8)
C20 C21 C16 119.9(7)
C22 C27 C26 121.7(9)
F1 C19 C20 116.5(9)
C18 C19 F1 120.7(9)
C18 C19 C20 122.7(9)

loop_
_geom_bond_atom_site_label_1
_geom_bond_atom_site_label_2
_geom_bond_distance
O1 C7 1.416(6)
O1 C16 1.360(7)
O2 C22 1.353(7)
O2 C8 1.440(6)
F3 C31 1.360(7)
O3 C28 1.355(7)
O3 C9 1.418(6)
C5 C6 1.411(8)
C5 C4 1.384(7)
C5 C9 1.512(7)
C3 C4 1.399(8)
C3 C2 1.407(7)
C3 C8 1.492(7)
C6 C1 1.391(7)
C6 C14 1.517(7)
F1 C19 1.360(8)
C7 C1 1.515(7)
C4 C12 1.516(8)
F2 C25 1.367(8)
C2 C1 1.369(7)
C2 C10 1.521(7)
C33 C28 1.366(8)
C33 C32 1.385(8)
C22 C23 1.374(8)
C22 C27 1.371(8)
C17 C16 1.377(7)
C17 C18 1.369(7)
C13 C12 1.535(5)
C28 C29 1.366(7)
C16 C21 1.380(8)
C32 C31 1.354(8)
C30 C31 1.330(8)
C30 C29 1.363(7)
C18 C19 1.330(9)
C14 C15 1.521(6)
C26 C25 1.382(10)
C26 C27 1.387(8)
C24 C25 1.328(10)
C24 C23 1.380(8)
C10 C11 1.518(7)
C20 C21 1.376(8)
C20 C19 1.379(8)
